data_7132689
loop_
_publ_author_name
'B&#xfc;cker, Anna'
'Gehlhaar, Alexander'
'W&#xf6;lper, Christoph'
'Schulz, Stephan'

_publ_section_title
;
 Activation of non-polar bonds by an electron-rich gallagermylene.
;
_journal_issue 21
_journal_name_full 'Chemical communications (Cambridge, England)'
_journal_page_first 2902
_journal_page_last 2905
_journal_paper_doi 10.1039/d3cc06223f
_journal_volume 60
_journal_year 2024
_chemical_formula_sum 'C56 H71 Cl Ga Ge N2'
_chemical_formula_weight 949.90
_space_group_crystal_system triclinic
_space_group_IT_number 2
_space_group_name_Hall '-P 1'
_space_group_name_H-M_alt 'P -1'
_atom_sites_solution_hydrogens mixed
_atom_sites_solution_primary direct
_atom_sites_solution_secondary difmap
_audit_creation_method SHELXL-2017/1
_audit_update_record
;
2023-12-21 deposited with the CCDC.	2024-02-08 downloaded from the CCDC.
;
_cell_angle_alpha 98.212(4)
_cell_angle_beta 91.794(4)
_cell_angle_gamma 114.236(4)
_cell_formula_units_Z 2
_cell_length_a 11.3222(11)
_cell_length_b 12.2948(12)
_cell_length_c 20.0701(19)
_cell_measurement_reflns_used 9592
_cell_measurement_temperature 100(2)
_cell_measurement_theta_max 32.74
_cell_measurement_theta_min 2.25
_cell_volume 2508.9(4)
_computing_cell_refinement 'BRUKER APEX3(v2019.1-0)'
_computing_data_collection 'BRUKER APEX3(v2019.1-0)'
_computing_data_reduction 'BRUKER APEX3(v2019.1-0)'
_computing_molecular_graphics 'ORTEP/PLATON (Spek)'
_computing_publication_material 'BRUKER AXS SHELXTL (c) 2008 / Vers. 2008/4'
_computing_structure_refinement 'SHELXL-2017/1 (Sheldrick, 2017)'
_computing_structure_solution 'BRUKER APEX3(v2019.1-0)'
_diffrn_ambient_temperature 100(2)
_diffrn_detector_area_resol_mean 512
_diffrn_measured_fraction_theta_full 0.999
_diffrn_measured_fraction_theta_max 0.990
_diffrn_measurement_device_type 'Bruker D8 KAPPA II (APEX II detector)'
_diffrn_measurement_method 'Data collection strategy APEX 3/Queen'
_diffrn_radiation_monochromator 'Triumph Goebel mirror'
_diffrn_radiation_type MoK\a
_diffrn_radiation_wavelength 0.71073
_diffrn_reflns_av_R_equivalents 0.0918
_diffrn_reflns_av_unetI/netI 0.0482
_diffrn_reflns_Laue_measured_fraction_full 0.999
_diffrn_reflns_Laue_measured_fraction_max 0.990
_diffrn_reflns_limit_h_max 17
_diffrn_reflns_limit_h_min -17
_diffrn_reflns_limit_k_max 18
_diffrn_reflns_limit_k_min -18
_diffrn_reflns_limit_l_max 30
_diffrn_reflns_limit_l_min -30
_diffrn_reflns_number 191527
_diffrn_reflns_point_group_measured_fraction_full 0.999
_diffrn_reflns_point_group_measured_fraction_max 0.990
_diffrn_reflns_theta_full 25.242
_diffrn_reflns_theta_max 32.829
_diffrn_reflns_theta_min 2.061
_diffrn_source 'fine-focus sealed tube'
_exptl_absorpt_coefficient_mu 1.226
_exptl_absorpt_correction_T_max 0.75
_exptl_absorpt_correction_T_min 0.64
_exptl_absorpt_correction_type multi-scan
_exptl_absorpt_process_details 'SADABS, Blessing, Acta Cryst 1995 A51 33-38'
_exptl_crystal_colour colourless
_exptl_crystal_density_diffrn 1.257
_exptl_crystal_description block
_exptl_crystal_F_000 1002
_exptl_crystal_size_max 0.281
_exptl_crystal_size_mid 0.140
_exptl_crystal_size_min 0.139
_refine_diff_density_max 1.189
_refine_diff_density_min -0.586
_refine_diff_density_rms 0.089
_refine_ls_extinction_method none
_refine_ls_goodness_of_fit_ref 1.025
_refine_ls_hydrogen_treatment mixed
_refine_ls_matrix_type full
_refine_ls_number_parameters 598
_refine_ls_number_reflns 18497
_refine_ls_number_restraints 30
_refine_ls_restrained_S_all 1.024
_refine_ls_R_factor_all 0.0704
_refine_ls_R_factor_gt 0.0424
_refine_ls_shift/su_max 0.002
_refine_ls_shift/su_mean 0.000
_refine_ls_structure_factor_coef Fsqd
_refine_ls_weighting_details 'w=1/[\s^2^(Fo^2^)+(0.0612P)^2^+0.3058P] where P=(Fo^2^+2Fc^2^)/3'
_refine_ls_weighting_scheme calc
_refine_ls_wR_factor_gt 0.0993
_refine_ls_wR_factor_ref 0.1106
_reflns_Friedel_coverage 0.000
_reflns_number_gt 13581
_reflns_number_total 18497
_reflns_threshold_expression 'I > 2\s(I)'
_cod_data_source_file d3cc06223f2.cif
_cod_data_source_block ab_316m
_cod_depositor_comments 'Adding full bibliography for 7132689--7132690.cif.'
_cod_database_code 7132689
_shelx_shelxl_version_number 2017/1
_shelx_space_group_comment
; 
The symmetry employed for this shelxl refinement is uniquely defined 
by the following loop, which should always be used as a source of 
symmetry information in preference to the above space-group names. 
They are only intended as comments. 
;
_shelx_estimated_absorpt_t_min 0.724
_shelx_estimated_absorpt_t_max 0.848

loop_
_space_group_symop_operation_xyz
'x, y, z'
'-x, -y, -z'

loop_
_atom_site_label
_atom_site_type_symbol
_atom_site_fract_x
_atom_site_fract_y
_atom_site_fract_z
_atom_site_U_iso_or_equiv
_atom_site_adp_type
_atom_site_occupancy
_atom_site_site_symmetry_order
_atom_site_calc_flag
_atom_site_refinement_flags_posn
_atom_site_refinement_flags_adp
_atom_site_refinement_flags_occupancy
_atom_site_disorder_assembly
_atom_site_disorder_group
Ge1 Ge 0.78246(2) 0.88790(2) 0.28320(2) 0.02077(5) Uani 1 1 d . . . . .
H1A H 0.878(2) 0.977(2) 0.3317(12) 0.037(6) Uiso 1 1 d . . . . .
H1B H 0.815(3) 0.794(3) 0.2821(14) 0.055(8) Uiso 1 1 d . . . . .
Ga1 Ga 0.84538(2) 0.95183(2) 0.17524(2) 0.01527(4) Uani 1 1 d . . . . .
Cl1 Cl 0.70705(4) 0.85857(3) 0.08211(2) 0.02204(8) Uani 1 1 d . . . . .
N1 N 0.91956(13) 1.12055(12) 0.16209(7) 0.0175(2) Uani 1 1 d . . . . .
N2 N 0.99898(13) 0.92398(12) 0.15323(7) 0.0170(2) Uani 1 1 d . . . . .
C1 C 1.00345(16) 1.15224(14) 0.11525(8) 0.0188(3) Uani 1 1 d . . . . .
C2 C 1.06092(16) 1.07950(14) 0.08423(8) 0.0193(3) Uani 1 1 d . . . . .
H2 H 1.099603 1.101227 0.044006 0.023 Uiso 1 1 calc R U . . .
C3 C 1.06835(15) 0.97871(14) 0.10522(8) 0.0180(3) Uani 1 1 d . . . . .
C4 C 1.04334(19) 1.27478(16) 0.09473(10) 0.0278(4) Uani 1 1 d . . . . .
H4A H 1.101613 1.282590 0.058858 0.042 Uiso 1 1 calc R U . . .
H4B H 1.088583 1.338173 0.133922 0.042 Uiso 1 1 calc R U . . .
H4C H 0.965757 1.283219 0.078085 0.042 Uiso 1 1 calc R U . . .
C5 C 1.16033(17) 0.93267(16) 0.07198(9) 0.0248(3) Uani 1 1 d . . . . .
H5A H 1.110375 0.857608 0.040136 0.037 Uiso 1 1 calc R U . . .
H5B H 1.211336 0.916851 0.106622 0.037 Uiso 1 1 calc R U . . .
H5C H 1.219124 0.993603 0.047562 0.037 Uiso 1 1 calc R U . . .
C6 C 0.87862(17) 1.20897(14) 0.19596(9) 0.0210(3) Uani 1 1 d . . . . .
C7 C 0.77458(18) 1.22542(15) 0.16630(10) 0.0258(4) Uani 1 1 d . . . . .
C8 C 0.7399(2) 1.31386(18) 0.20070(11) 0.0348(4) Uani 1 1 d . . . . .
H8 H 0.669291 1.326113 0.181810 0.042 Uiso 1 1 calc R U . . .
C9 C 0.8064(3) 1.38325(19) 0.26133(12) 0.0413(5) Uani 1 1 d . . . . .
H9 H 0.782518 1.443766 0.283468 0.050 Uiso 1 1 calc R U . . .
C10 C 0.9075(2) 1.36506(17) 0.28995(10) 0.0355(5) Uani 1 1 d . . . . .
H10 H 0.951801 1.412772 0.332145 0.043 Uiso 1 1 calc R U . . .
C11 C 0.94634(18) 1.27850(15) 0.25854(9) 0.0262(4) Uani 1 1 d . . . . .
C12 C 0.69746(18) 1.15180(16) 0.09982(10) 0.0270(4) Uani 1 1 d . . . . .
H12 H 0.738850 1.097764 0.080906 0.032 Uiso 1 1 calc R U . . .
C13 C 0.6971(2) 1.23139(19) 0.04754(11) 0.0359(4) Uani 1 1 d . . . . .
H13A H 0.645356 1.179948 0.005740 0.054 Uiso 1 1 calc R U . . .
H13B H 0.786601 1.278214 0.037958 0.054 Uiso 1 1 calc R U . . .
H13C H 0.659072 1.286816 0.065534 0.054 Uiso 1 1 calc R U . . .
C14 C 0.5568(2) 1.0715(2) 0.11098(13) 0.0420(5) Uani 1 1 d . . . . .
H14A H 0.510502 1.019982 0.068097 0.063 Uiso 1 1 calc R U . . .
H14B H 0.513022 1.122678 0.127656 0.063 Uiso 1 1 calc R U . . .
H14C H 0.557204 1.020613 0.144295 0.063 Uiso 1 1 calc R U . . .
C15 C 1.0607(15) 1.2573(11) 0.2883(7) 0.0272(13) Uani 0.671(15) 1 d . . P A 1
H15 H 1.039102 1.168868 0.277531 0.033 Uiso 0.671(15) 1 calc R U P A 1
C16 C 1.1868(4) 1.3256(4) 0.2606(3) 0.0384(11) Uani 0.671(15) 1 d . U P A 1
H16A H 1.185122 1.286569 0.214233 0.058 Uiso 0.671(15) 1 calc R U P A 1
H16B H 1.258980 1.325656 0.288886 0.058 Uiso 0.671(15) 1 calc R U P A 1
H16C H 1.198668 1.409158 0.260574 0.058 Uiso 0.671(15) 1 calc R U P A 1
C17 C 1.0805(8) 1.2960(10) 0.3668(4) 0.063(2) Uani 0.671(15) 1 d . U P A 1
H17A H 1.113976 1.384325 0.378196 0.095 Uiso 0.671(15) 1 calc R U P A 1
H17B H 1.142835 1.269514 0.385900 0.095 Uiso 0.671(15) 1 calc R U P A 1
H17C H 0.997001 1.258582 0.385472 0.095 Uiso 0.671(15) 1 calc R U P A 1
C15' C 1.058(3) 1.273(2) 0.2948(15) 0.0272(13) Uani 0.329(15) 1 d . . P A 2
H15' H 1.065365 1.199571 0.269843 0.033 Uiso 0.329(15) 1 calc R U P A 2
C16' C 1.1914(9) 1.3822(19) 0.2878(8) 0.070(5) Uani 0.329(15) 1 d . U P A 2
H16D H 1.263404 1.358968 0.294533 0.104 Uiso 0.329(15) 1 calc R U P A 2
H16E H 1.203633 1.452370 0.321995 0.104 Uiso 0.329(15) 1 calc R U P A 2
H16F H 1.189561 1.403147 0.242586 0.104 Uiso 0.329(15) 1 calc R U P A 2
C17' C 1.0501(11) 1.2542(11) 0.3647(8) 0.034(2) Uani 0.329(15) 1 d . U P A 2
H17D H 0.968302 1.184964 0.368254 0.052 Uiso 0.329(15) 1 calc R U P A 2
H17E H 1.052670 1.326894 0.393305 0.052 Uiso 0.329(15) 1 calc R U P A 2
H17F H 1.123627 1.238077 0.379729 0.052 Uiso 0.329(15) 1 calc R U P A 2
C18 C 1.03220(16) 0.84083(15) 0.18502(8) 0.0204(3) Uani 1 1 d . . . . .
C19 C 0.97368(17) 0.71639(16) 0.15917(9) 0.0231(3) Uani 1 1 d . . . . .
C20 C 0.9997(2) 0.63862(18) 0.19592(11) 0.0329(4) Uani 1 1 d . . . . .
H20 H 0.960039 0.553895 0.179729 0.040 Uiso 1 1 calc R U . . .
C21 C 1.0810(2) 0.6823(2) 0.25460(13) 0.0428(5) Uani 1 1 d . . . . .
H21 H 1.095948 0.627721 0.279134 0.051 Uiso 1 1 calc R U . . .
C22 C 1.1415(2) 0.8050(2) 0.27832(12) 0.0394(5) Uani 1 1 d . . . . .
H22 H 1.199362 0.834239 0.318606 0.047 Uiso 1 1 calc R U . . .
C23 C 1.11921(18) 0.88721(18) 0.24418(9) 0.0269(4) Uani 1 1 d . . . . .
C24 C 0.88392(17) 0.66319(15) 0.09444(9) 0.0225(3) Uani 1 1 d . . . . .
H24 H 0.886314 0.731202 0.071672 0.027 Uiso 1 1 calc R U . . .
C25 C 0.9280(2) 0.58194(18) 0.04622(11) 0.0340(4) Uani 1 1 d . . . . .
H25A H 0.873164 0.554814 0.003068 0.051 Uiso 1 1 calc R U . . .
H25B H 0.920068 0.511437 0.066307 0.051 Uiso 1 1 calc R U . . .
H25C H 1.018933 0.627608 0.038427 0.051 Uiso 1 1 calc R U . . .
C26 C 0.74396(19) 0.59140(17) 0.10937(11) 0.0305(4) Uani 1 1 d . . . . .
H26A H 0.686555 0.560918 0.067000 0.046 Uiso 1 1 calc R U . . .
H26B H 0.716267 0.644155 0.139921 0.046 Uiso 1 1 calc R U . . .
H26C H 0.739342 0.523106 0.130760 0.046 Uiso 1 1 calc R U . . .
C27 C 1.1918(2) 1.0218(2) 0.26954(10) 0.0339(4) Uani 1 1 d . . . . .
H27 H 1.139238 1.062228 0.252287 0.041 Uiso 1 1 calc R U . . .
C28 C 1.3244(3) 1.0728(3) 0.24167(13) 0.0606(8) Uani 1 1 d . . . . .
H28A H 1.311749 1.065495 0.192424 0.091 Uiso 1 1 calc R U . . .
H28B H 1.373805 1.027359 0.252795 0.091 Uiso 1 1 calc R U . . .
H28C H 1.372457 1.158285 0.261921 0.091 Uiso 1 1 calc R U . . .
C29 C 1.2100(2) 1.0544(3) 0.34665(11) 0.0469(6) Uani 1 1 d . . . . .
H29A H 1.251812 1.142646 0.360040 0.070 Uiso 1 1 calc R U . . .
H29B H 1.265028 1.019263 0.364918 0.070 Uiso 1 1 calc R U . . .
H29C H 1.125023 1.022243 0.364477 0.070 Uiso 1 1 calc R U . . .
C30 C 0.61589(16) 0.85222(16) 0.32269(8) 0.0207(3) Uani 1 1 d . . . . .
C31 C 0.60698(17) 0.92681(17) 0.38093(8) 0.0247(3) Uani 1 1 d . . . . .
C32 C 0.49101(19) 0.8925(2) 0.41181(9) 0.0333(4) Uani 1 1 d . . . . .
H32 H 0.485891 0.944041 0.450598 0.040 Uiso 1 1 calc R U . . .
C33 C 0.38372(18) 0.7857(2) 0.38739(10) 0.0322(4) Uani 1 1 d . . . . .
H33 H 0.305816 0.763615 0.409083 0.039 Uiso 1 1 calc R U . . .
C34 C 0.39201(18) 0.71221(18) 0.33111(9) 0.0287(4) Uani 1 1 d . . . . .
H34 H 0.319059 0.638230 0.314171 0.034 Uiso 1 1 calc R U . . .
C35 C 0.50548(16) 0.74390(16) 0.29821(8) 0.0215(3) Uani 1 1 d . . . . .
C36 C 0.71455(17) 1.04169(17) 0.41791(9) 0.0257(3) Uani 1 1 d . . . . .
C37 C 0.80194(19) 1.03465(18) 0.46642(9) 0.0282(4) Uani 1 1 d . . . . .
C38 C 0.8879(2) 1.14057(19) 0.50858(9) 0.0332(4) Uani 1 1 d . . . . .
H38 H 0.947560 1.135909 0.541181 0.040 Uiso 1 1 calc R U . . .
C39 C 0.8885(2) 1.25189(19) 0.50414(10) 0.0357(5) Uani 1 1 d . . . . .
C40 C 0.8025(2) 1.25738(19) 0.45593(11) 0.0354(4) Uani 1 1 d . . . . .
H40 H 0.802722 1.333640 0.452189 0.042 Uiso 1 1 calc R U . . .
C41 C 0.71465(19) 1.15377(19) 0.41230(10) 0.0308(4) Uani 1 1 d . . . . .
C42 C 0.7993(2) 0.9144(2) 0.47529(11) 0.0385(5) Uani 1 1 d . . . . .
H42A H 0.813254 0.874223 0.432406 0.058 Uiso 1 1 calc R U . . .
H42B H 0.714666 0.863631 0.489119 0.058 Uiso 1 1 calc R U . . .
H42C H 0.868389 0.926864 0.510133 0.058 Uiso 1 1 calc R U . . .
C43 C 0.9820(3) 1.3647(2) 0.55039(12) 0.0499(6) Uani 1 1 d . . . . .
H43A H 1.062113 1.401970 0.528840 0.075 Uiso 1 1 calc R U . . .
H43B H 1.002513 1.343470 0.593172 0.075 Uiso 1 1 calc R U . . .
H43C H 0.942079 1.421865 0.559230 0.075 Uiso 1 1 calc R U . . .
C44 C 0.6203(2) 1.1638(2) 0.36177(13) 0.0455(5) Uani 1 1 d . . . . .
H44A H 0.634913 1.135399 0.315946 0.068 Uiso 1 1 calc R U . . .
H44B H 0.633351 1.248444 0.365919 0.068 Uiso 1 1 calc R U . . .
H44C H 0.531021 1.114000 0.370511 0.068 Uiso 1 1 calc R U . . .
C45 C 0.49602(16) 0.65165(15) 0.23821(8) 0.0218(3) Uani 1 1 d . . . . .
C46 C 0.51665(18) 0.54958(17) 0.24822(10) 0.0270(4) Uani 1 1 d . . . . .
C47 C 0.48446(19) 0.45399(17) 0.19432(11) 0.0327(4) Uani 1 1 d . . . . .
H47 H 0.497425 0.384623 0.201136 0.039 Uiso 1 1 calc R U . . .
C48 C 0.43426(18) 0.45702(18) 0.13125(11) 0.0333(4) Uani 1 1 d . . . . .
C49 C 0.41464(18) 0.55833(18) 0.12219(10) 0.0297(4) Uani 1 1 d . . . . .
H49 H 0.380762 0.561699 0.079004 0.036 Uiso 1 1 calc R U . . .
C50 C 0.44339(17) 0.65554(16) 0.17489(9) 0.0234(3) Uani 1 1 d . . . . .
C51 C 0.5668(2) 0.5402(2) 0.31635(12) 0.0409(5) Uani 1 1 d . . . . .
H51A H 0.569299 0.461076 0.314367 0.061 Uiso 1 1 calc R U . . .
H51B H 0.509137 0.549061 0.350041 0.061 Uiso 1 1 calc R U . . .
H51C H 0.654734 0.604368 0.329108 0.061 Uiso 1 1 calc R U . . .
C52 C 0.4024(2) 0.3535(2) 0.07340(14) 0.0491(6) Uani 1 1 d . . . . .
H52A H 0.329746 0.347748 0.043108 0.074 Uiso 1 1 calc R U . . .
H52B H 0.378021 0.277748 0.091188 0.074 Uiso 1 1 calc R U . . .
H52C H 0.478769 0.367587 0.048293 0.074 Uiso 1 1 calc R U . . .
C53 C 0.4108(2) 0.75903(19) 0.16400(10) 0.0313(4) Uani 1 1 d . . . . .
H53A H 0.405173 0.762210 0.115540 0.047 Uiso 1 1 calc R U . . .
H53B H 0.478919 0.835162 0.188153 0.047 Uiso 1 1 calc R U . . .
H53C H 0.327066 0.747124 0.181198 0.047 Uiso 1 1 calc R U . . .
C1_1 C 0.6173(3) 0.5995(3) 0.51056(16) 0.0608(8) Uani 1 1 d . . . . .
H1_1 H 0.698799 0.668222 0.517304 0.073 Uiso 1 1 calc R U . . .
C2_1 C 0.5045(3) 0.6133(3) 0.50187(15) 0.0596(7) Uani 1 1 d . . . . .
H2_1 H 0.507370 0.692050 0.503741 0.072 Uiso 1 1 calc R U . . .
C3_1 C 0.3876(3) 0.5144(3) 0.49048(16) 0.0589(7) Uani 1 1 d . . . . .
H3_1 H 0.309441 0.524222 0.483274 0.071 Uiso 1 1 calc R U . . .

loop_
_atom_site_aniso_label
_atom_site_aniso_U_11
_atom_site_aniso_U_22
_atom_site_aniso_U_33
_atom_site_aniso_U_23
_atom_site_aniso_U_13
_atom_site_aniso_U_12
Ge1 0.01571(8) 0.02867(10) 0.01642(8) 0.00566(6) 0.00516(6) 0.00699(7)
Ga1 0.01394(8) 0.01406(8) 0.01589(8) 0.00248(6) 0.00449(6) 0.00379(6)
Cl1 0.02282(18) 0.01701(16) 0.02253(18) 0.00080(13) 0.00115(14) 0.00553(14)
N1 0.0165(6) 0.0142(6) 0.0192(6) 0.0017(5) 0.0050(5) 0.0040(5)
N2 0.0158(6) 0.0177(6) 0.0178(6) 0.0043(5) 0.0046(5) 0.0067(5)
C1 0.0172(7) 0.0157(7) 0.0190(7) 0.0035(5) 0.0027(6) 0.0022(6)
C2 0.0191(7) 0.0188(7) 0.0170(7) 0.0044(5) 0.0066(6) 0.0043(6)
C3 0.0150(7) 0.0195(7) 0.0165(7) 0.0012(5) 0.0040(5) 0.0046(6)
C4 0.0284(9) 0.0192(8) 0.0344(9) 0.0105(7) 0.0128(7) 0.0061(7)
C5 0.0230(8) 0.0275(8) 0.0263(8) 0.0066(7) 0.0108(7) 0.0118(7)
C6 0.0226(8) 0.0132(6) 0.0249(8) 0.0027(6) 0.0093(6) 0.0051(6)
C7 0.0276(9) 0.0192(7) 0.0339(9) 0.0104(7) 0.0134(7) 0.0104(7)
C8 0.0444(12) 0.0288(9) 0.0425(11) 0.0124(8) 0.0187(9) 0.0236(9)
C9 0.0621(15) 0.0272(10) 0.0434(12) 0.0072(8) 0.0260(11) 0.0258(10)
C10 0.0483(12) 0.0227(9) 0.0310(10) -0.0005(7) 0.0145(9) 0.0113(8)
C11 0.0282(9) 0.0180(7) 0.0263(8) 0.0010(6) 0.0096(7) 0.0042(7)
C12 0.0229(8) 0.0215(8) 0.0376(10) 0.0083(7) 0.0051(7) 0.0091(7)
C13 0.0369(11) 0.0323(10) 0.0412(11) 0.0137(9) 0.0033(9) 0.0149(9)
C14 0.0289(10) 0.0331(11) 0.0616(15) 0.0159(10) 0.0110(10) 0.0078(9)
C15 0.0268(11) 0.025(3) 0.020(3) -0.010(2) 0.0050(16) 0.006(2)
C16 0.0240(16) 0.034(2) 0.042(2) 0.0032(16) 0.0061(15) -0.0025(14)
C17 0.043(4) 0.105(6) 0.0262(19) -0.011(4) 0.004(2) 0.023(4)
C15' 0.0268(11) 0.025(3) 0.020(3) -0.010(2) 0.0050(16) 0.006(2)
C16' 0.030(4) 0.094(11) 0.055(7) 0.036(7) 0.006(4) -0.010(5)
C17' 0.015(4) 0.043(5) 0.037(4) 0.010(4) 0.002(3) 0.004(3)
C18 0.0185(7) 0.0245(8) 0.0229(7) 0.0103(6) 0.0081(6) 0.0111(6)
C19 0.0214(8) 0.0237(8) 0.0279(8) 0.0103(6) 0.0103(6) 0.0107(6)
C20 0.0372(11) 0.0283(9) 0.0409(11) 0.0168(8) 0.0100(9) 0.0174(8)
C21 0.0462(13) 0.0440(12) 0.0490(13) 0.0254(10) 0.0039(10) 0.0241(11)
C22 0.0360(11) 0.0502(13) 0.0376(11) 0.0170(10) -0.0021(9) 0.0209(10)
C23 0.0216(8) 0.0354(9) 0.0261(8) 0.0093(7) 0.0041(7) 0.0129(7)
C24 0.0262(8) 0.0173(7) 0.0254(8) 0.0071(6) 0.0106(6) 0.0088(6)
C25 0.0483(12) 0.0240(9) 0.0355(10) 0.0089(7) 0.0189(9) 0.0187(9)
C26 0.0265(9) 0.0234(8) 0.0387(10) 0.0091(7) 0.0098(8) 0.0061(7)
C27 0.0278(10) 0.0396(11) 0.0286(9) 0.0042(8) -0.0059(7) 0.0097(8)
C28 0.0409(14) 0.0669(18) 0.0381(13) 0.0045(12) 0.0039(10) -0.0116(12)
C29 0.0400(12) 0.0592(15) 0.0296(11) 0.0011(10) 0.0015(9) 0.0112(11)
C30 0.0172(7) 0.0274(8) 0.0158(7) 0.0044(6) 0.0044(6) 0.0070(6)
C31 0.0213(8) 0.0324(9) 0.0164(7) 0.0013(6) 0.0033(6) 0.0082(7)
C32 0.0254(9) 0.0473(12) 0.0200(8) -0.0041(8) 0.0080(7) 0.0109(8)
C33 0.0194(8) 0.0460(11) 0.0248(9) 0.0036(8) 0.0102(7) 0.0075(8)
C34 0.0186(8) 0.0350(10) 0.0261(8) 0.0045(7) 0.0054(7) 0.0050(7)
C35 0.0188(7) 0.0265(8) 0.0176(7) 0.0044(6) 0.0042(6) 0.0074(6)
C36 0.0217(8) 0.0327(9) 0.0175(7) 0.0007(6) 0.0062(6) 0.0070(7)
C37 0.0262(9) 0.0334(9) 0.0185(8) 0.0012(7) 0.0040(6) 0.0069(7)
C38 0.0280(9) 0.0396(11) 0.0205(8) 0.0015(7) 0.0031(7) 0.0040(8)
C39 0.0337(10) 0.0329(10) 0.0259(9) -0.0029(7) 0.0118(8) 0.0014(8)
C40 0.0348(11) 0.0308(10) 0.0360(10) 0.0033(8) 0.0143(8) 0.0094(8)
C41 0.0277(9) 0.0362(10) 0.0277(9) 0.0046(7) 0.0094(7) 0.0123(8)
C42 0.0421(12) 0.0383(11) 0.0302(10) 0.0057(8) -0.0049(9) 0.0126(9)
C43 0.0507(14) 0.0378(12) 0.0363(12) -0.0062(9) 0.0051(10) -0.0023(10)
C44 0.0358(12) 0.0502(14) 0.0541(14) 0.0145(11) 0.0037(10) 0.0198(11)
C45 0.0159(7) 0.0242(8) 0.0217(7) 0.0037(6) 0.0048(6) 0.0048(6)
C46 0.0203(8) 0.0307(9) 0.0327(9) 0.0120(7) 0.0102(7) 0.0107(7)
C47 0.0232(9) 0.0232(8) 0.0519(12) 0.0082(8) 0.0155(8) 0.0086(7)
C48 0.0188(8) 0.0261(9) 0.0440(11) -0.0065(8) 0.0079(8) 0.0021(7)
C49 0.0212(8) 0.0345(10) 0.0260(9) -0.0033(7) 0.0012(7) 0.0072(7)
C50 0.0187(8) 0.0249(8) 0.0224(8) 0.0032(6) 0.0038(6) 0.0052(6)
C51 0.0412(12) 0.0532(13) 0.0406(12) 0.0224(10) 0.0106(9) 0.0268(11)
C52 0.0291(11) 0.0356(11) 0.0632(16) -0.0217(11) 0.0059(10) 0.0039(9)
C53 0.0356(10) 0.0351(10) 0.0267(9) 0.0100(7) 0.0054(8) 0.0166(8)
C1_1 0.0462(15) 0.0478(15) 0.0718(19) 0.0237(14) -0.0125(13) 0.0004(12)
C2_1 0.069(2) 0.0400(14) 0.0645(18) 0.0105(12) -0.0049(15) 0.0184(13)
C3_1 0.0463(15) 0.0618(18) 0.0694(19) 0.0235(15) 0.0037(13) 0.0196(13)

loop_
_atom_type_symbol
_atom_type_description
_atom_type_scat_dispersion_real
_atom_type_scat_dispersion_imag
_atom_type_scat_source
C C 0.0033 0.0016 'International Tables Vol C Tables 4.2.6.8 and 6.1.1.4'
H H 0.0000 0.0000 'International Tables Vol C Tables 4.2.6.8 and 6.1.1.4'
Cl Cl 0.1484 0.1585 'International Tables Vol C Tables 4.2.6.8 and 6.1.1.4'
Ga Ga 0.2307 1.6083 'International Tables Vol C Tables 4.2.6.8 and 6.1.1.4'
Ge Ge 0.1547 1.8001 'International Tables Vol C Tables 4.2.6.8 and 6.1.1.4'
N N 0.0061 0.0033 'International Tables Vol C Tables 4.2.6.8 and 6.1.1.4'

loop_
_geom_angle_atom_site_label_1
_geom_angle_atom_site_label_2
_geom_angle_atom_site_label_3
_geom_angle
_geom_angle_site_symmetry_1
_geom_angle_site_symmetry_3
_geom_angle_publ_flag
C30 Ge1 Ga1 129.19(5) . . ?
N1 Ga1 N2 95.28(6) . . ?
N1 Ga1 Cl1 102.23(4) . . ?
N2 Ga1 Cl1 103.10(4) . . ?
N1 Ga1 Ge1 123.91(4) . . ?
N2 Ga1 Ge1 108.79(4) . . ?
Cl1 Ga1 Ge1 119.281(14) . . ?
C1 N1 C6 118.81(13) . . ?
C1 N1 Ga1 118.19(11) . . ?
C6 N1 Ga1 122.73(10) . . ?
C3 N2 C18 120.72(13) . . ?
C3 N2 Ga1 118.45(11) . . ?
C18 N2 Ga1 120.72(10) . . ?
N1 C1 C2 124.16(14) . . ?
N1 C1 C4 119.48(15) . . ?
C2 C1 C4 116.33(14) . . ?
C3 C2 C1 127.87(14) . . ?
N2 C3 C2 122.86(14) . . ?
N2 C3 C5 119.97(14) . . ?
C2 C3 C5 117.17(14) . . ?
C7 C6 C11 121.39(15) . . ?
C7 C6 N1 120.08(15) . . ?
C11 C6 N1 118.52(16) . . ?
C8 C7 C6 117.88(18) . . ?
C8 C7 C12 118.69(18) . . ?
C6 C7 C12 123.42(15) . . ?
C9 C8 C7 121.2(2) . . ?
C8 C9 C10 120.08(18) . . ?
C9 C10 C11 121.5(2) . . ?
C10 C11 C6 117.91(19) . . ?
C10 C11 C15' 114.8(9) . . ?
C6 C11 C15' 127.3(9) . . ?
C10 C11 C15 123.0(4) . . ?
C6 C11 C15 119.1(4) . . ?
C7 C12 C14 110.66(17) . . ?
C7 C12 C13 112.49(15) . . ?
C14 C12 C13 109.55(17) . . ?
C16 C15 C11 113.1(10) . . ?
C16 C15 C17 108.2(9) . . ?
C11 C15 C17 110.2(8) . . ?
C17' C15' C11 118(2) . . ?
C17' C15' C16' 110(2) . . ?
C11 C15' C16' 112(2) . . ?
C19 C18 C23 121.29(16) . . ?
C19 C18 N2 120.44(15) . . ?
C23 C18 N2 118.19(15) . . ?
C20 C19 C18 117.92(17) . . ?
C20 C19 C24 118.99(16) . . ?
C18 C19 C24 123.09(15) . . ?
C21 C20 C19 121.31(19) . . ?
C20 C21 C22 120.29(19) . . ?
C21 C22 C23 121.2(2) . . ?
C22 C23 C18 117.96(19) . . ?
C22 C23 C27 120.00(18) . . ?
C18 C23 C27 122.00(16) . . ?
C19 C24 C26 110.66(14) . . ?
C19 C24 C25 111.16(16) . . ?
C26 C24 C25 109.97(15) . . ?
C23 C27 C29 113.13(19) . . ?
C23 C27 C28 111.1(2) . . ?
C29 C27 C28 109.49(18) . . ?
C35 C30 C31 117.63(15) . . ?
C35 C30 Ge1 120.69(12) . . ?
C31 C30 Ge1 121.30(13) . . ?
C32 C31 C30 119.96(17) . . ?
C32 C31 C36 113.41(15) . . ?
C30 C31 C36 126.55(15) . . ?
C33 C32 C31 121.73(17) . . ?
C34 C33 C32 118.64(17) . . ?
C33 C34 C35 121.42(17) . . ?
C34 C35 C30 120.60(16) . . ?
C34 C35 C45 113.53(15) . . ?
C30 C35 C45 125.85(15) . . ?
C41 C36 C37 119.87(17) . . ?
C41 C36 C31 120.14(17) . . ?
C37 C36 C31 119.15(17) . . ?
C38 C37 C36 119.09(19) . . ?
C38 C37 C42 120.20(18) . . ?
C36 C37 C42 120.65(17) . . ?
C39 C38 C37 121.8(2) . . ?
C40 C39 C38 118.41(19) . . ?
C40 C39 C43 120.9(2) . . ?
C38 C39 C43 120.7(2) . . ?
C39 C40 C41 122.0(2) . . ?
C36 C41 C40 118.88(19) . . ?
C36 C41 C44 121.06(19) . . ?
C40 C41 C44 120.0(2) . . ?
C50 C45 C46 119.86(16) . . ?
C50 C45 C35 119.65(16) . . ?
C46 C45 C35 119.41(16) . . ?
C47 C46 C45 118.88(18) . . ?
C47 C46 C51 120.00(19) . . ?
C45 C46 C51 121.06(18) . . ?
C48 C47 C46 122.05(18) . . ?
C47 C48 C49 118.36(18) . . ?
C47 C48 C52 121.1(2) . . ?
C49 C48 C52 120.5(2) . . ?
C48 C49 C50 121.73(19) . . ?
C49 C50 C45 119.10(17) . . ?
C49 C50 C53 119.67(17) . . ?
C45 C50 C53 121.14(16) . . ?
C2_1 C1_1 C3_1 119.7(3) . 2_666 ?
C1_1 C2_1 C3_1 120.2(3) . . ?
C2_1 C3_1 C1_1 120.1(3) . 2_666 ?

loop_
_geom_bond_atom_site_label_1
_geom_bond_atom_site_label_2
_geom_bond_distance
_geom_bond_site_symmetry_2
_geom_bond_publ_flag
Ge1 C30 1.9725(16) . ?
Ge1 Ga1 2.4381(3) . ?
Ga1 N1 1.9541(13) . ?
Ga1 N2 1.9571(13) . ?
Ga1 Cl1 2.2341(5) . ?
N1 C1 1.340(2) . ?
N1 C6 1.443(2) . ?
N2 C3 1.341(2) . ?
N2 C18 1.442(2) . ?
C1 C2 1.398(2) . ?
C1 C4 1.508(2) . ?
C2 C3 1.397(2) . ?
C3 C5 1.507(2) . ?
C6 C7 1.403(3) . ?
C6 C11 1.411(2) . ?
C7 C8 1.402(3) . ?
C7 C12 1.515(3) . ?
C8 C9 1.376(3) . ?
C9 C10 1.377(3) . ?
C10 C11 1.390(3) . ?
C11 C15' 1.47(4) . ?
C11 C15 1.541(17) . ?
C12 C14 1.534(3) . ?
C12 C13 1.535(3) . ?
C15 C16 1.501(15) . ?
C15 C17 1.559(15) . ?
C15' C17' 1.45(3) . ?
C15' C16' 1.58(3) . ?
C18 C19 1.403(2) . ?
C18 C23 1.406(3) . ?
C19 C20 1.402(2) . ?
C19 C24 1.509(3) . ?
C20 C21 1.367(3) . ?
C21 C22 1.378(3) . ?
C22 C23 1.397(3) . ?
C23 C27 1.513(3) . ?
C24 C26 1.529(2) . ?
C24 C25 1.532(2) . ?
C27 C29 1.528(3) . ?
C27 C28 1.530(3) . ?
C30 C35 1.409(2) . ?
C30 C31 1.412(2) . ?
C31 C32 1.399(3) . ?
C31 C36 1.504(3) . ?
C32 C33 1.382(3) . ?
C33 C34 1.374(3) . ?
C34 C35 1.398(2) . ?
C35 C45 1.500(2) . ?
C36 C41 1.398(3) . ?
C36 C37 1.403(3) . ?
C37 C38 1.397(3) . ?
C37 C42 1.503(3) . ?
C38 C39 1.382(3) . ?
C39 C40 1.380(3) . ?
C39 C43 1.507(3) . ?
C40 C41 1.402(3) . ?
C41 C44 1.504(3) . ?
C45 C50 1.402(2) . ?
C45 C46 1.407(3) . ?
C46 C47 1.395(3) . ?
C46 C51 1.502(3) . ?
C47 C48 1.383(3) . ?
C48 C49 1.387(3) . ?
C48 C52 1.508(3) . ?
C49 C50 1.397(2) . ?
C50 C53 1.504(3) . ?
C1_1 C2_1 1.365(4) . ?
C1_1 C3_1 1.376(4) 2_666 ?
C2_1 C3_1 1.366(4) . ?
